data_7039650
loop_
_publ_author_name
'Yadav, Sangeeta'
'Manjare, Sudesh T.'
'Singh, Harkesh B.'
'Butcher, Ray J.'

_publ_section_title
;
 Transition metal mediated formation of dicationic diselenides stabilised
 by N-heterocyclic carbenes: designed synthesis.
;
_journal_issue 30
_journal_name_full 'Dalton transactions (Cambridge, England : 2003)'
_journal_page_first 12015
_journal_page_last 12027
_journal_paper_doi 10.1039/c6dt01425a
_journal_volume 45
_journal_year 2016
_chemical_formula_moiety
;
2(C30 H44 N4 Se2), 3(Cl4 Fe), Cl
;
_chemical_formula_sum 'C60 H88 Cl13 Fe3 N8 Se4'
_chemical_formula_weight 1865.62
_chemical_name_systematic
;
 ?
;
_space_group_crystal_system monoclinic
_space_group_IT_number 14
_space_group_name_Hall '-P 2ybc'
_space_group_name_H-M_alt 'P 1 21/c 1'
_symmetry_space_group_name_Hall '-P 2ybc'
_symmetry_space_group_name_H-M 'P 1 21/c 1'
_atom_sites_solution_hydrogens geom
_atom_sites_solution_primary direct
_atom_sites_solution_secondary difmap
_audit_creation_method SHELXL-2014/7
_audit_update_record
;
2016-06-18 deposited with the CCDC.
2016-06-23 downloaded from the CCDC.
;
_cell_angle_alpha 90
_cell_angle_beta 91.9814(13)
_cell_angle_gamma 90
_cell_formula_units_Z 4
_cell_length_a 29.6082(4)
_cell_length_b 14.9144(2)
_cell_length_c 18.6317(3)
_cell_measurement_reflns_used 23868
_cell_measurement_temperature 123(2)
_cell_measurement_theta_max 35.0533
_cell_measurement_theta_min 3.0527
_cell_volume 8222.6(2)
_computing_cell_refinement
;
CrysAlisPro, Agilent Technologies,
Version 1.171.35.11 (release 16-05-2011 CrysAlis171 .NET)
(compiled May 16 2011,17:55:39)
;
_computing_data_collection
;
CrysAlisPro, Agilent Technologies,
Version 1.171.35.11 (release 16-05-2011 CrysAlis171 .NET)
(compiled May 16 2011,17:55:39)
;
_computing_data_reduction
;
CrysAlisPro, Agilent Technologies,
Version 1.171.35.11 (release 16-05-2011 CrysAlis171 .NET)
(compiled May 16 2011,17:55:39)
;
_computing_molecular_graphics 'SHELXTL (Sheldrick, 2008)'
_computing_publication_material 'SHELXTL (Sheldrick, 2008)'
_computing_structure_refinement 'SHELXL-2014/7 (Sheldrick, 2014)'
_computing_structure_solution 'SHELXS-97 (Sheldrick, 2008)'
_diffrn_ambient_temperature 123(2)
_diffrn_detector_area_resol_mean 10.5081
_diffrn_measured_fraction_theta_full 0.997
_diffrn_measured_fraction_theta_max 0.937
_diffrn_measurement_device_type 'Xcalibur, Ruby, Gemini'
_diffrn_measurement_method '\w scans'
_diffrn_radiation_type MoK\a
_diffrn_radiation_wavelength 0.71073
_diffrn_reflns_av_R_equivalents 0.0520
_diffrn_reflns_av_unetI/netI 0.0616
_diffrn_reflns_Laue_measured_fraction_full 0.997
_diffrn_reflns_Laue_measured_fraction_max 0.937
_diffrn_reflns_limit_h_max 37
_diffrn_reflns_limit_h_min -47
_diffrn_reflns_limit_k_max 23
_diffrn_reflns_limit_k_min -23
_diffrn_reflns_limit_l_max 29
_diffrn_reflns_limit_l_min -28
_diffrn_reflns_number 121574
_diffrn_reflns_point_group_measured_fraction_full 0.997
_diffrn_reflns_point_group_measured_fraction_max 0.937
_diffrn_reflns_theta_full 25.500
_diffrn_reflns_theta_max 35.132
_diffrn_reflns_theta_min 3.060
_exptl_absorpt_coefficient_mu 2.755
_exptl_absorpt_correction_T_max 0.656
_exptl_absorpt_correction_T_min 0.319
_exptl_absorpt_correction_type analytical
_exptl_absorpt_process_details
;
CrysAlisPro, Agilent Technologies,
Version 1.171.35.11 (release 16-05-2011 CrysAlis171 .NET)
(compiled May 16 2011,17:55:39)
Analytical numeric absorption correction using a multifaceted crystal
            model based on expressions derived by R.C. Clark & J.S. Reid.
(Clark, R. C. & Reid, J. S. (1995). Acta Cryst. A51, 887-897)
;
_exptl_crystal_colour orange-red
_exptl_crystal_density_diffrn 1.507
_exptl_crystal_density_method 'not measured'
_exptl_crystal_description 'thick needle'
_exptl_crystal_F_000 3756
_exptl_crystal_size_max 0.5873
_exptl_crystal_size_mid 0.3343
_exptl_crystal_size_min 0.1694
_refine_diff_density_max 1.835
_refine_diff_density_min -0.802
_refine_diff_density_rms 0.105
_refine_ls_extinction_method none
_refine_ls_goodness_of_fit_ref 1.045
_refine_ls_hydrogen_treatment constr
_refine_ls_matrix_type full
_refine_ls_number_parameters 857
_refine_ls_number_reflns 34275
_refine_ls_number_restraints 1215
_refine_ls_restrained_S_all 1.037
_refine_ls_R_factor_all 0.1124
_refine_ls_R_factor_gt 0.0542
_refine_ls_shift/su_max 0.003
_refine_ls_shift/su_mean 0.000
_refine_ls_structure_factor_coef Fsqd
_refine_ls_weighting_details 'w=1/[\s^2^(Fo^2^)+(0.0212P)^2^+11.7389P] where P=(Fo^2^+2Fc^2^)/3'
_refine_ls_weighting_scheme calc
_refine_ls_wR_factor_gt 0.0878
_refine_ls_wR_factor_ref 0.1052
_reflns_Friedel_coverage 0.000
_reflns_number_gt 19995
_reflns_number_total 34275
_reflns_threshold_expression 'I > 2\s(I)'
_cod_data_source_file c6dt01425a2.cif
_cod_data_source_block 7
_cod_depositor_comments 'Adding full bibliography for 7039650--7039655.cif.'
_cod_database_code 7039650
_shelx_shelxl_version_number 2014/7
_shelx_space_group_comment
;
The symmetry employed for this shelxl refinement is uniquely defined
by the following loop, which should always be used as a source of
symmetry information in preference to the above space-group names.
They are only intended as comments.
;

loop_
_space_group_symop_operation_xyz
'x, y, z'
'-x, y+1/2, -z+1/2'
'-x, -y, -z'
'x, -y-1/2, z-1/2'

loop_
_atom_site_label
_atom_site_type_symbol
_atom_site_fract_x
_atom_site_fract_y
_atom_site_fract_z
_atom_site_U_iso_or_equiv
_atom_site_adp_type
_atom_site_occupancy
_atom_site_site_symmetry_order
_atom_site_calc_flag
_atom_site_refinement_flags_posn
_atom_site_refinement_flags_adp
_atom_site_refinement_flags_occupancy
_atom_site_disorder_assembly
_atom_site_disorder_group
Se1 Se 0.08956(2) 0.45105(2) 0.56084(2) 0.01834(6) Uani 1 1 d . U . . .
Se2 Se 0.16509(2) 0.41149(2) 0.52823(2) 0.01528(5) Uani 1 1 d . U . . .
Se3 Se 0.33382(2) 0.41550(2) 0.47004(2) 0.01522(5) Uani 1 1 d . U . . .
Se4 Se 0.40921(2) 0.45586(2) 0.43734(2) 0.01743(5) Uani 1 1 d . U . . .
Fe1 Fe 0.24798(2) 0.90801(3) 0.53032(2) 0.02700(9) Uani 1 1 d . U . . .
Fe2 Fe -0.06656(2) 0.56974(3) 0.64212(2) 0.02561(9) Uani 1 1 d . U . . .
Fe3 Fe 0.56678(2) 0.57346(3) 0.35948(2) 0.02466(9) Uani 1 1 d . U . . .
Cl10 Cl 0.24991(2) 0.33672(4) 0.49903(4) 0.01854(10) Uani 1 1 d . U . . .
Cl11 Cl 0.24706(3) 1.04390(5) 0.48768(5) 0.0418(2) Uani 1 1 d . U . . .
Cl12 Cl 0.23122(4) 0.91036(6) 0.64401(5) 0.0538(3) Uani 1 1 d . U . . .
Cl13 Cl 0.19654(3) 0.82742(6) 0.47226(5) 0.0510(2) Uani 1 1 d . U . . .
Cl14 Cl 0.31727(3) 0.85606(6) 0.52107(7) 0.0589(3) Uani 1 1 d . U . . .
Cl21 Cl -0.13311(2) 0.50207(5) 0.63261(4) 0.02651(15) Uani 1 1 d . U . . .
Cl22 Cl -0.06786(3) 0.69069(5) 0.57498(5) 0.03605(18) Uani 1 1 d . U . . .
Cl23 Cl -0.01405(3) 0.47846(6) 0.60637(5) 0.0433(2) Uani 1 1 d . U . . .
Cl24 Cl -0.05227(3) 0.60630(8) 0.75419(5) 0.0564(3) Uani 1 1 d . U . . .
Cl31 Cl 0.63338(2) 0.50565(5) 0.36725(4) 0.02735(15) Uani 1 1 d . U . . .
Cl32 Cl 0.56918(3) 0.69250(5) 0.42855(4) 0.03408(17) Uani 1 1 d . U . . .
Cl33 Cl 0.51417(3) 0.48206(6) 0.39411(5) 0.0429(2) Uani 1 1 d . U . . .
Cl34 Cl 0.55234(3) 0.61231(8) 0.24816(5) 0.0564(3) Uani 1 1 d . U . . .
N1A N 0.10792(7) 0.63562(14) 0.59752(12) 0.0205(5) Uani 1 1 d . U . . .
N2A N 0.10722(7) 0.54996(14) 0.69295(12) 0.0199(4) Uani 1 1 d . U . . .
N1B N 0.20897(7) 0.39577(13) 0.66844(11) 0.0155(4) Uani 1 1 d . U . . .
N2B N 0.15973(7) 0.28766(13) 0.64780(12) 0.0161(4) Uani 1 1 d . U . . .
N1C N 0.33916(7) 0.29312(13) 0.34990(12) 0.0158(4) Uani 1 1 d . U . . .
N2C N 0.29005(7) 0.40164(13) 0.32981(11) 0.0153(4) Uani 1 1 d . U . . .
N1D N 0.39163(7) 0.55860(14) 0.30718(12) 0.0205(5) Uani 1 1 d . U . . .
N2D N 0.39423(8) 0.64257(14) 0.40397(12) 0.0205(5) Uani 1 1 d . U . . .
C1A C 0.10248(8) 0.55117(17) 0.62070(14) 0.0187(5) Uani 1 1 d . U . . .
C2A C 0.11649(9) 0.69114(18) 0.65630(15) 0.0228(5) Uani 1 1 d . U . . .
C3A C 0.12490(10) 0.78275(19) 0.66038(18) 0.0294(6) Uani 1 1 d . U . . .
H3AA H 0.1254 0.8195 0.6188 0.035 Uiso 1 1 calc R U . . .
C4A C 0.13254(11) 0.8172(2) 0.72882(19) 0.0355(7) Uani 1 1 d . U . . .
H4AA H 0.1377 0.8797 0.7345 0.043 Uiso 1 1 calc R U . . .
C5A C 0.13293(10) 0.7625(2) 0.78981(18) 0.0352(7) Uani 1 1 d . U . . .
H5AA H 0.1388 0.7890 0.8355 0.042 Uiso 1 1 calc R U . . .
C6A C 0.12499(10) 0.6711(2) 0.78585(17) 0.0298(6) Uani 1 1 d . U . . .
H6AA H 0.1256 0.6340 0.8273 0.036 Uiso 1 1 calc R U . . .
C7A C 0.11609(9) 0.63692(18) 0.71709(15) 0.0219(5) Uani 1 1 d . U . . .
C8A C 0.10281(9) 0.66800(18) 0.52296(15) 0.0237(6) Uani 1 1 d D U . . .
H8AA H 0.1069 0.6173 0.4895 0.028 Uiso 1 1 calc R U . . .
H8AB H 0.1264 0.7132 0.5140 0.028 Uiso 1 1 calc R U . . .
C9A C 0.05660(10) 0.7093(2) 0.50901(17) 0.0303(7) Uani 1 1 d D U . . .
H9AA H 0.0510 0.7551 0.5462 0.036 Uiso 1 1 calc R U . . .
H9AB H 0.0331 0.6623 0.5123 0.036 Uiso 1 1 calc R U . . .
C10A C 0.05329(12) 0.7527(2) 0.43507(19) 0.0423(8) Uani 1 1 d D U . . .
H10A H 0.0760 0.8011 0.4326 0.051 Uiso 1 1 calc R U . . .
H10B H 0.0603 0.7074 0.3983 0.051 Uiso 1 1 calc R U . . .
C11A C 0.00658(15) 0.7914(4) 0.4184(3) 0.0817(17) Uani 1 1 d D U . . .
H11A H 0.0057 0.8178 0.3703 0.123 Uiso 1 1 calc R U . . .
H11B H -0.0001 0.8378 0.4538 0.123 Uiso 1 1 calc R U . . .
H11C H -0.0160 0.7436 0.4205 0.123 Uiso 1 1 calc R U . . .
C12A C 0.1024(2) 0.4751(4) 0.7422(3) 0.0197(10) Uani 0.739(9) 1 d D U P A 1
H12A H 0.1282 0.4749 0.7774 0.024 Uiso 0.739(9) 1 calc R U P A 1
H12B H 0.1032 0.4182 0.7149 0.024 Uiso 0.739(9) 1 calc R U P A 1
C13A C 0.0586(2) 0.4796(4) 0.7823(3) 0.0262(11) Uani 0.739(9) 1 d D U P A 1
H13A H 0.0592 0.5331 0.8137 0.031 Uiso 0.739(9) 1 calc R U P A 1
H13B H 0.0329 0.4863 0.7472 0.031 Uiso 0.739(9) 1 calc R U P A 1
C14A C 0.05135(19) 0.3970(4) 0.8273(4) 0.0468(16) Uani 0.739(9) 1 d D U P A 1
H14A H 0.0776 0.3889 0.8610 0.056 Uiso 0.739(9) 1 calc R U P A 1
H14B H 0.0495 0.3438 0.7956 0.056 Uiso 0.739(9) 1 calc R U P A 1
C15A C 0.0086(2) 0.4033(5) 0.8697(5) 0.075(2) Uani 0.739(9) 1 d D U P A 1
H15A H 0.0056 0.3491 0.8990 0.112 Uiso 0.739(9) 1 calc R U P A 1
H15B H -0.0176 0.4087 0.8364 0.112 Uiso 0.739(9) 1 calc R U P A 1
H15C H 0.0103 0.4560 0.9010 0.112 Uiso 0.739(9) 1 calc R U P A 1
C12E C 0.1006(6) 0.4634(14) 0.7330(11) 0.0197(10) Uani 0.261(9) 1 d D U P A 2
H12C H 0.1252 0.4558 0.7698 0.024 Uiso 0.261(9) 1 calc R U P A 2
H12D H 0.1018 0.4124 0.6991 0.024 Uiso 0.261(9) 1 calc R U P A 2
C13E C 0.0554(6) 0.4633(10) 0.7689(10) 0.0262(11) Uani 0.261(9) 1 d D U P A 2
H13C H 0.0557 0.5090 0.8075 0.031 Uiso 0.261(9) 1 calc R U P A 2
H13D H 0.0312 0.4794 0.7333 0.031 Uiso 0.261(9) 1 calc R U P A 2
C14E C 0.0453(5) 0.3722(10) 0.8007(11) 0.0468(16) Uani 0.261(9) 1 d D U P A 2
H14C H 0.0500 0.3257 0.7638 0.056 Uiso 0.261(9) 1 calc R U P A 2
H14D H 0.0670 0.3607 0.8412 0.056 Uiso 0.261(9) 1 calc R U P A 2
C15E C -0.0021(5) 0.3634(14) 0.8271(13) 0.075(2) Uani 0.261(9) 1 d D U P A 2
H15D H -0.0084 0.3002 0.8372 0.112 Uiso 0.261(9) 1 calc R U P A 2
H15E H -0.0237 0.3856 0.7903 0.112 Uiso 0.261(9) 1 calc R U P A 2
H15F H -0.0049 0.3986 0.8712 0.112 Uiso 0.261(9) 1 calc R U P A 2
C1B C 0.17970(8) 0.35978(15) 0.61953(13) 0.0150(5) Uani 1 1 d . U . . .
C2B C 0.20684(8) 0.34602(16) 0.73152(14) 0.0158(5) Uani 1 1 d . U . . .
C3B C 0.22859(9) 0.35769(17) 0.79831(15) 0.0201(5) Uani 1 1 d . U . . .
H3BA H 0.2497 0.4047 0.8072 0.024 Uiso 1 1 calc R U . . .
C4B C 0.21773(9) 0.29689(18) 0.85106(16) 0.0242(6) Uani 1 1 d . U . . .
H4BA H 0.2318 0.3021 0.8975 0.029 Uiso 1 1 calc R U . . .
C5B C 0.18633(9) 0.22740(18) 0.83757(15) 0.0239(6) Uani 1 1 d . U . . .
H5BA H 0.1798 0.1870 0.8753 0.029 Uiso 1 1 calc R U . . .
C6B C 0.16476(9) 0.21605(17) 0.77144(15) 0.0215(5) Uani 1 1 d . U . . .
H6BA H 0.1437 0.1690 0.7625 0.026 Uiso 1 1 calc R U . . .
C7B C 0.17562(8) 0.27772(16) 0.71826(14) 0.0169(5) Uani 1 1 d . U . . .
C8B C 0.24120(8) 0.46868(15) 0.65507(15) 0.0174(5) Uani 1 1 d D U . . .
H8BA H 0.2511 0.4641 0.6050 0.021 Uiso 1 1 calc R U . . .
H8BB H 0.2682 0.4606 0.6872 0.021 Uiso 1 1 calc R U . . .
C9B C 0.22210(9) 0.56169(16) 0.66675(17) 0.0252(6) Uani 1 1 d D U . . .
H9BA H 0.2164 0.5701 0.7184 0.030 Uiso 1 1 calc R U . . .
H9BB H 0.1929 0.5675 0.6397 0.030 Uiso 1 1 calc R U . . .
C10B C 0.25440(11) 0.63406(19) 0.6422(2) 0.0431(9) Uani 1 1 d D U . . .
H10C H 0.2423 0.6936 0.6551 0.052 Uiso 1 1 calc R U . . .
H10D H 0.2839 0.6265 0.6680 0.052 Uiso 1 1 calc R U . . .
C11B C 0.26151(16) 0.6314(3) 0.5618(3) 0.0706(14) Uani 1 1 d D U . . .
H11D H 0.2803 0.6823 0.5482 0.106 Uiso 1 1 calc R U . . .
H11E H 0.2322 0.6349 0.5359 0.106 Uiso 1 1 calc R U . . .
H11F H 0.2766 0.5752 0.5494 0.106 Uiso 1 1 calc R U . . .
C12B C 0.1289(4) 0.2236(6) 0.6078(6) 0.0212(8) Uani 0.597(4) 1 d D U P B 1
H12G H 0.1085 0.2577 0.5746 0.025 Uiso 0.597(4) 1 calc R U P B 1
H12H H 0.1100 0.1916 0.6424 0.025 Uiso 0.597(4) 1 calc R U P B 1
C13B C 0.1552(2) 0.1562(4) 0.5655(3) 0.0358(12) Uani 0.597(4) 1 d D U P B 1
H13G H 0.1744 0.1204 0.5993 0.043 Uiso 0.597(4) 1 calc R U P B 1
H13H H 0.1753 0.1887 0.5332 0.043 Uiso 0.597(4) 1 calc R U P B 1
C14B C 0.1248(2) 0.0920(4) 0.5203(4) 0.0523(15) Uani 0.597(4) 1 d D U P B 1
H14G H 0.1014 0.1268 0.4934 0.063 Uiso 0.597(4) 1 calc R U P B 1
H14H H 0.1433 0.0599 0.4852 0.063 Uiso 0.597(4) 1 calc R U P B 1
C15B C 0.1028(3) 0.0258(5) 0.5683(5) 0.075(2) Uani 0.597(4) 1 d D U P B 1
H15J H 0.0835 -0.0145 0.5392 0.112 Uiso 0.597(4) 1 calc R U P B 1
H15K H 0.0844 0.0578 0.6027 0.112 Uiso 0.597(4) 1 calc R U P B 1
H15L H 0.1261 -0.0092 0.5943 0.112 Uiso 0.597(4) 1 calc R U P B 1
C12F C 0.1259(5) 0.2306(8) 0.6145(9) 0.0212(8) Uani 0.403(4) 1 d D U P B 2
H12I H 0.1125 0.2614 0.5718 0.025 Uiso 0.403(4) 1 calc R U P B 2
H12J H 0.1016 0.2203 0.6486 0.025 Uiso 0.403(4) 1 calc R U P B 2
C13F C 0.1449(3) 0.1401(5) 0.5914(5) 0.0358(12) Uani 0.403(4) 1 d D U P B 2
H13I H 0.1551 0.1049 0.6339 0.043 Uiso 0.403(4) 1 calc R U P B 2
H13J H 0.1708 0.1489 0.5601 0.043 Uiso 0.403(4) 1 calc R U P B 2
C14F C 0.1053(3) 0.0904(6) 0.5495(6) 0.0523(15) Uani 0.403(4) 1 d D U P B 2
H14I H 0.0814 0.0762 0.5834 0.063 Uiso 0.403(4) 1 calc R U P B 2
H14J H 0.0922 0.1313 0.5125 0.063 Uiso 0.403(4) 1 calc R U P B 2
C15F C 0.1194(4) 0.0063(7) 0.5140(7) 0.075(2) Uani 0.403(4) 1 d D U P B 2
H15M H 0.0926 -0.0294 0.5008 0.112 Uiso 0.403(4) 1 calc R U P B 2
H15N H 0.1391 -0.0282 0.5472 0.112 Uiso 0.403(4) 1 calc R U P B 2
H15O H 0.1358 0.0208 0.4708 0.112 Uiso 0.403(4) 1 calc R U P B 2
C1C C 0.31890(8) 0.36498(15) 0.37859(14) 0.0154(5) Uani 1 1 d . U . . .
C2C C 0.32316(8) 0.28365(16) 0.27927(14) 0.0162(5) Uani 1 1 d . U . . .
C3C C 0.33417(9) 0.22267(17) 0.22614(15) 0.0223(6) Uani 1 1 d . U . . .
H3CA H 0.3553 0.1757 0.2351 0.027 Uiso 1 1 calc R U . . .
C4C C 0.31269(10) 0.23414(19) 0.15961(16) 0.0260(6) Uani 1 1 d . U . . .
H4CA H 0.3192 0.1938 0.1218 0.031 Uiso 1 1 calc R U . . .
C5C C 0.28159(10) 0.30375(18) 0.14644(15) 0.0240(6) Uani 1 1 d . U . . .
H5CA H 0.2678 0.3095 0.0999 0.029 Uiso 1 1 calc R U . . .
C6C C 0.27034(9) 0.36439(17) 0.19947(14) 0.0202(5) Uani 1 1 d . U . . .
H6CA H 0.2491 0.4112 0.1907 0.024 Uiso 1 1 calc R U . . .
C7C C 0.29201(8) 0.35261(15) 0.26616(14) 0.0165(5) Uani 1 1 d . U . . .
C8C C 0.36975(9) 0.23005(16) 0.38845(15) 0.0199(5) Uani 1 1 d D U . . .
H8CA H 0.3899 0.2636 0.4224 0.024 Uiso 1 1 calc R U . . .
H8CB H 0.3889 0.1991 0.3536 0.024 Uiso 1 1 calc R U . . .
C9C C 0.34285(11) 0.1610(2) 0.4295(2) 0.0468(10) Uani 1 1 d D U . . .
H9CA H 0.3245 0.1248 0.3948 0.056 Uiso 1 1 calc R U . . .
H9CB H 0.3218 0.1927 0.4609 0.056 Uiso 1 1 calc R U . . .
C10C C 0.37329(13) 0.0975(2) 0.4760(2) 0.0521(10) Uani 1 1 d D U . . .
H10E H 0.3958 0.1335 0.5041 0.063 Uiso 1 1 calc R U . . .
H10F H 0.3545 0.0648 0.5103 0.063 Uiso 1 1 calc R U . . .
C11C C 0.39660(18) 0.0336(3) 0.4317(3) 0.0790(16) Uani 1 1 d D U . . .
H11G H 0.4119 -0.0111 0.4625 0.118 Uiso 1 1 calc R U . . .
H11H H 0.4190 0.0651 0.4034 0.118 Uiso 1 1 calc R U . . .
H11I H 0.3747 0.0036 0.3992 0.118 Uiso 1 1 calc R U . . .
C12C C 0.25806(8) 0.47540(16) 0.34225(15) 0.0185(5) Uani 1 1 d D U . . .
H12E H 0.2480 0.4719 0.3923 0.022 Uiso 1 1 calc R U . . .
H12F H 0.2311 0.4676 0.3099 0.022 Uiso 1 1 calc R U . . .
C13C C 0.27826(9) 0.56777(16) 0.32975(15) 0.0198(5) Uani 1 1 d D U . . .
H13E H 0.2907 0.5703 0.2811 0.024 Uiso 1 1 calc R U . . .
H13F H 0.3034 0.5785 0.3652 0.024 Uiso 1 1 calc R U . . .
C14C C 0.24242(9) 0.64059(17) 0.33689(16) 0.0237(6) Uani 1 1 d D U . . .
H14E H 0.2172 0.6290 0.3018 0.028 Uiso 1 1 calc R U . . .
H14F H 0.2302 0.6379 0.3856 0.028 Uiso 1 1 calc R U . . .
C15C C 0.26126(12) 0.73378(19) 0.3242(2) 0.0420(9) Uani 1 1 d D U . . .
H15G H 0.2368 0.7779 0.3260 0.063 Uiso 1 1 calc R U . . .
H15H H 0.2748 0.7359 0.2769 0.063 Uiso 1 1 calc R U . . .
H15I H 0.2844 0.7476 0.3615 0.063 Uiso 1 1 calc R U . . .
C1D C 0.39720(8) 0.55798(16) 0.37893(15) 0.0182(5) Uani 1 1 d . U . . .
C2D C 0.38516(9) 0.64715(18) 0.28483(16) 0.0238(6) Uani 1 1 d . U . . .
C3D C 0.37666(10) 0.6835(2) 0.21641(17) 0.0309(7) Uani 1 1 d . U . . .
H3DA H 0.3744 0.6471 0.1745 0.037 Uiso 1 1 calc R U . . .
C4D C 0.37183(11) 0.7757(2) 0.2137(2) 0.0398(8) Uani 1 1 d . U . . .
H4DA H 0.3663 0.8035 0.1684 0.048 Uiso 1 1 calc R U . . .
C5D C 0.37475(11) 0.8294(2) 0.27512(19) 0.0389(8) Uani 1 1 d . U . . .
H5DA H 0.3715 0.8925 0.2703 0.047 Uiso 1 1 calc R U . . .
C6D C 0.38226(11) 0.79299(19) 0.34265(19) 0.0328(7) Uani 1 1 d . U . . .
H6DA H 0.3839 0.8293 0.3846 0.039 Uiso 1 1 calc R U . . .
C7D C 0.38730(9) 0.69991(18) 0.34600(16) 0.0243(6) Uani 1 1 d . U . . .
C8D C 0.3953(2) 0.4851(5) 0.2567(4) 0.0203(10) Uani 0.720(9) 1 d D U P C 1
H8DA H 0.3699 0.4886 0.2209 0.024 Uiso 0.720(9) 1 calc R U P C 1
H8DB H 0.3926 0.4277 0.2828 0.024 Uiso 0.720(9) 1 calc R U P C 1
C9D C 0.4396(2) 0.4861(4) 0.2179(3) 0.0264(11) Uani 0.720(9) 1 d D U P C 1
H9DA H 0.4411 0.5413 0.1885 0.032 Uiso 0.720(9) 1 calc R U P C 1
H9DB H 0.4650 0.4875 0.2538 0.032 Uiso 0.720(9) 1 calc R U P C 1
C10D C 0.4445(2) 0.4054(4) 0.1701(4) 0.0467(16) Uani 0.720(9) 1 d D U P C 1
H10G H 0.4183 0.4026 0.1355 0.056 Uiso 0.720(9) 1 calc R U P C 1
H10H H 0.4442 0.3503 0.1997 0.056 Uiso 0.720(9) 1 calc R U P C 1
C11D C 0.4880(2) 0.4087(5) 0.1290(5) 0.072(2) Uani 0.720(9) 1 d D U P C 1
H11J H 0.4900 0.3553 0.0986 0.108 Uiso 0.720(9) 1 calc R U P C 1
H11K H 0.5139 0.4102 0.1631 0.108 Uiso 0.720(9) 1 calc R U P C 1
H11L H 0.4881 0.4625 0.0989 0.108 Uiso 0.720(9) 1 calc R U P C 1
C8H C 0.3952(6) 0.4726(13) 0.2633(12) 0.0203(10) Uani 0.280(9) 1 d D U P C 2
H8HA H 0.3915 0.4198 0.2947 0.024 Uiso 0.280(9) 1 calc R U P C 2
H8HB H 0.3711 0.4711 0.2252 0.024 Uiso 0.280(9) 1 calc R U P C 2
C9H C 0.4413(6) 0.4696(10) 0.2297(10) 0.0264(11) Uani 0.280(9) 1 d D U P C 2
H9HA H 0.4430 0.5175 0.1931 0.032 Uiso 0.280(9) 1 calc R U P C 2
H9HB H 0.4651 0.4811 0.2672 0.032 Uiso 0.280(9) 1 calc R U P C 2
C10H C 0.4498(5) 0.3796(10) 0.1948(10) 0.0467(16) Uani 0.280(9) 1 d D U P C 2
H10I H 0.4441 0.3316 0.2301 0.056 Uiso 0.280(9) 1 calc R U P C 2
H10J H 0.4280 0.3717 0.1539 0.056 Uiso 0.280(9) 1 calc R U P C 2
C11H C 0.4969(5) 0.3691(13) 0.1684(12) 0.072(2) Uani 0.280(9) 1 d D U P C 2
H11M H 0.5014 0.3071 0.1527 0.108 Uiso 0.280(9) 1 calc R U P C 2
H11N H 0.5189 0.3835 0.2073 0.108 Uiso 0.280(9) 1 calc R U P C 2
H11O H 0.5012 0.4099 0.1279 0.108 Uiso 0.280(9) 1 calc R U P C 2
C12D C 0.4012(3) 0.6689(6) 0.4803(5) 0.0218(10) Uani 0.667(16) 1 d D U P D 1
H12K H 0.3962 0.6162 0.5114 0.026 Uiso 0.667(16) 1 calc R U P D 1
H12L H 0.3789 0.7155 0.4924 0.026 Uiso 0.667(16) 1 calc R U P D 1
C13D C 0.4483(3) 0.7046(5) 0.4946(4) 0.0249(12) Uani 0.667(16) 1 d D U P D 1
H13K H 0.4554 0.7499 0.4577 0.030 Uiso 0.667(16) 1 calc R U P D 1
H13L H 0.4704 0.6550 0.4912 0.030 Uiso 0.667(16) 1 calc R U P D 1
C14D C 0.4526(3) 0.7470(6) 0.5688(4) 0.0407(17) Uani 0.667(16) 1 d D U P D 1
H14K H 0.4317 0.7986 0.5709 0.049 Uiso 0.667(16) 1 calc R U P D 1
H14L H 0.4434 0.7026 0.6050 0.049 Uiso 0.667(16) 1 calc R U P D 1
C15D C 0.4998(3) 0.7785(8) 0.5876(6) 0.065(3) Uani 0.667(16) 1 d D U P D 1
H15P H 0.5005 0.8054 0.6356 0.098 Uiso 0.667(16) 1 calc R U P D 1
H15Q H 0.5089 0.8232 0.5524 0.098 Uiso 0.667(16) 1 calc R U P D 1
H15R H 0.5206 0.7274 0.5870 0.098 Uiso 0.667(16) 1 calc R U P D 1
C12H C 0.3991(6) 0.6806(12) 0.4757(11) 0.0218(10) Uani 0.333(16) 1 d D U P D 2
H12M H 0.3948 0.6328 0.5117 0.026 Uiso 0.333(16) 1 calc R U P D 2
H12N H 0.3755 0.7266 0.4820 0.026 Uiso 0.333(16) 1 calc R U P D 2
C13H C 0.4453(5) 0.7228(11) 0.4885(8) 0.0249(12) Uani 0.333(16) 1 d D U P D 2
H13M H 0.4504 0.7686 0.4511 0.030 Uiso 0.333(16) 1 calc R U P D 2
H13N H 0.4689 0.6762 0.4847 0.030 Uiso 0.333(16) 1 calc R U P D 2
C14H C 0.4491(6) 0.7664(13) 0.5625(9) 0.0407(17) Uani 0.333(16) 1 d D U P D 2
H14M H 0.4246 0.8111 0.5669 0.049 Uiso 0.333(16) 1 calc R U P D 2
H14N H 0.4451 0.7201 0.5998 0.049 Uiso 0.333(16) 1 calc R U P D 2
C15H C 0.4939(6) 0.8117(15) 0.5751(12) 0.065(3) Uani 0.333(16) 1 d D U P D 2
H15S H 0.4961 0.8347 0.6244 0.098 Uiso 0.333(16) 1 calc R U P D 2
H15T H 0.4966 0.8616 0.5413 0.098 Uiso 0.333(16) 1 calc R U P D 2
H15U H 0.5183 0.7685 0.5678 0.098 Uiso 0.333(16) 1 calc R U P D 2

loop_
_atom_site_aniso_label
_atom_site_aniso_U_11
_atom_site_aniso_U_22
_atom_site_aniso_U_33
_atom_site_aniso_U_23
_atom_site_aniso_U_13
_atom_site_aniso_U_12
Se1 0.01401(12) 0.02259(12) 0.01839(14) -0.00308(10) 0.00037(10) 0.00115(9)
Se2 0.01399(11) 0.01930(11) 0.01253(12) 0.00020(9) 0.00043(9) -0.00014(9)
Se3 0.01432(11) 0.01909(11) 0.01226(12) -0.00038(9) 0.00039(9) 0.00045(9)
Se4 0.01399(12) 0.01984(11) 0.01845(14) 0.00234(9) 0.00046(10) -0.00082(9)
Fe1 0.0322(2) 0.02194(18) 0.0271(2) 0.00141(16) 0.00408(17) -0.00238(16)
Fe2 0.01732(19) 0.0399(2) 0.0194(2) -0.00730(17) -0.00127(16) 0.00715(16)
Fe3 0.01772(19) 0.0381(2) 0.0181(2) 0.00395(16) -0.00066(16) -0.00712(16)
Cl10 0.0158(2) 0.0251(2) 0.0148(2) -0.0003(3) 0.00203(18) -0.0001(3)
Cl11 0.0445(5) 0.0283(3) 0.0530(6) 0.0157(3) 0.0096(4) 0.0026(3)
Cl12 0.0863(7) 0.0494(5) 0.0262(4) -0.0016(4) 0.0097(4) -0.0275(5)
Cl13 0.0571(6) 0.0571(5) 0.0388(5) -0.0105(4) 0.0027(4) -0.0261(4)
Cl14 0.0414(5) 0.0394(5) 0.0960(9) 0.0005(5) 0.0053(5) 0.0138(4)
Cl21 0.0224(3) 0.0305(3) 0.0269(4) 0.0069(3) 0.0046(3) 0.0030(3)
Cl22 0.0368(4) 0.0330(4) 0.0381(5) -0.0060(3) -0.0012(4) -0.0106(3)
Cl23 0.0226(4) 0.0653(5) 0.0418(5) -0.0193(4) 0.0002(3) 0.0160(4)
Cl24 0.0436(5) 0.0966(7) 0.0280(5) -0.0261(5) -0.0142(4) 0.0359(5)
Cl31 0.0234(3) 0.0300(3) 0.0288(4) -0.0090(3) 0.0046(3) -0.0030(3)
Cl32 0.0355(4) 0.0316(4) 0.0349(5) 0.0030(3) -0.0019(3) 0.0096(3)
Cl33 0.0247(4) 0.0648(5) 0.0392(5) 0.0157(4) 0.0008(3) -0.0187(4)
Cl34 0.0425(5) 0.1010(8) 0.0246(4) 0.0243(5) -0.0129(4) -0.0339(5)
N1A 0.0185(11) 0.0238(10) 0.0192(12) -0.0018(8) 0.0020(9) 0.0018(8)
N2A 0.0188(11) 0.0249(10) 0.0159(11) -0.0022(8) 0.0014(9) 0.0019(8)
N1B 0.0157(10) 0.0163(9) 0.0144(10) 0.0008(7) -0.0006(8) -0.0026(7)
N2B 0.0148(10) 0.0173(9) 0.0160(11) 0.0002(7) 0.0002(8) -0.0034(7)
N1C 0.0138(10) 0.0174(9) 0.0162(11) 0.0005(7) 0.0002(8) 0.0012(7)
N2C 0.0134(9) 0.0175(9) 0.0150(10) 0.0006(7) 0.0004(8) 0.0018(7)
N1D 0.0201(11) 0.0250(10) 0.0163(11) 0.0013(8) 0.0009(9) -0.0012(8)
N2D 0.0237(11) 0.0195(10) 0.0186(11) 0.0006(8) 0.0042(9) -0.0007(8)
C1A 0.0159(12) 0.0242(12) 0.0158(12) -0.0020(9) 0.0008(10) 0.0010(9)
C2A 0.0212(13) 0.0260(12) 0.0213(14) -0.0052(10) 0.0037(11) -0.0008(10)
C3A 0.0289(15) 0.0281(14) 0.0315(17) -0.0047(11) 0.0038(13) -0.0038(11)
C4A 0.0315(16) 0.0343(16) 0.0409(19) -0.0148(13) 0.0055(14) -0.0064(13)
C5A 0.0299(16) 0.0456(17) 0.0304(17) -0.0180(13) 0.0042(13) -0.0077(13)
C6A 0.0268(15) 0.0415(16) 0.0213(15) -0.0089(12) 0.0046(12) -0.0038(12)
C7A 0.0205(13) 0.0264(12) 0.0188(13) -0.0054(9) 0.0023(10) 0.0001(10)
C8A 0.0245(13) 0.0281(13) 0.0186(14) 0.0026(10) 0.0044(11) 0.0004(11)
C9A 0.0257(14) 0.0390(16) 0.0264(16) 0.0082(12) 0.0051(12) 0.0060(12)
C10A 0.0391(19) 0.055(2) 0.0331(19) 0.0171(15) 0.0002(15) 0.0025(16)
C11A 0.060(3) 0.125(4) 0.060(3) 0.050(3) -0.003(2) 0.032(3)
C12A 0.0235(14) 0.022(2) 0.014(2) -0.0024(14) 0.0008(14) 0.0027(12)
C13A 0.0250(16) 0.031(2) 0.023(3) 0.0034(17) 0.0042(17) 0.0029(15)
C14A 0.044(2) 0.041(3) 0.056(4) 0.022(2) 0.017(2) 0.008(2)
C15A 0.057(3) 0.075(4) 0.095(6) 0.048(4) 0.044(4) 0.016(3)
C12E 0.0235(14) 0.022(2) 0.014(2) -0.0024(14) 0.0008(14) 0.0027(12)
C13E 0.0250(16) 0.031(2) 0.023(3) 0.0034(17) 0.0042(17) 0.0029(15)
C14E 0.044(2) 0.041(3) 0.056(4) 0.022(2) 0.017(2) 0.008(2)
C15E 0.057(3) 0.075(4) 0.095(6) 0.048(4) 0.044(4) 0.016(3)
C1B 0.0143(11) 0.0177(10) 0.0130(11) 0.0009(8) 0.0002(9) -0.0007(8)
C2B 0.0171(11) 0.0171(10) 0.0133(12) 0.0015(8) 0.0006(9) -0.0004(9)
C3B 0.0193(12) 0.0225(12) 0.0185(13) 0.0005(9) -0.0013(10) -0.0034(10)
C4B 0.0261(14) 0.0274(13) 0.0188(14) 0.0029(10) -0.0044(11) -0.0002(11)
C5B 0.0246(14) 0.0268(13) 0.0201(14) 0.0064(10) -0.0006(11) -0.0034(11)
C6B 0.0212(13) 0.0223(12) 0.0208(14) 0.0032(9) -0.0008(10) -0.0039(10)
C7B 0.0166(12) 0.0184(11) 0.0155(12) 0.0002(8) -0.0013(9) -0.0020(9)
C8B 0.0147(11) 0.0168(11) 0.0208(14) 0.0000(9) 0.0002(10) -0.0029(9)
C9B 0.0219(14) 0.0191(12) 0.0346(17) -0.0056(10) 0.0020(12) -0.0012(10)
C10B 0.0315(17) 0.0184(13) 0.080(3) 0.0005(14) 0.0080(17) -0.0045(12)
C11B 0.086(3) 0.036(2) 0.093(3) 0.032(2) 0.041(3) 0.006(2)
C12B 0.0222(16) 0.0224(14) 0.0189(19) -0.0021(11) -0.0027(13) -0.0085(12)
C13B 0.044(3) 0.028(2) 0.036(3) -0.012(2) 0.014(2) -0.0065(18)
C14B 0.057(4) 0.037(2) 0.064(4) -0.022(2) 0.013(2) -0.011(2)
C15B 0.081(5) 0.053(3) 0.089(5) -0.023(3) 0.009(4) -0.013(3)
C12F 0.0222(16) 0.0224(14) 0.0189(19) -0.0021(11) -0.0027(13) -0.0085(12)
C13F 0.044(3) 0.028(2) 0.036(3) -0.012(2) 0.014(2) -0.0065(18)
C14F 0.057(4) 0.037(2) 0.064(4) -0.022(2) 0.013(2) -0.011(2)
C15F 0.081(5) 0.053(3) 0.089(5) -0.023(3) 0.009(4) -0.013(3)
C1C 0.0148(11) 0.0172(10) 0.0142(12) -0.0014(8) 0.0016(9) 0.0010(8)
C2C 0.0145(11) 0.0183(11) 0.0157(12) -0.0024(8) 0.0004(9) 0.0008(9)
C3C 0.0221(13) 0.0219(12) 0.0228(14) -0.0058(10) 0.0009(11) 0.0034(10)
C4C 0.0293(15) 0.0294(14) 0.0193(14) -0.0092(10) 0.0011(11) 0.0004(11)
C5C 0.0276(14) 0.0293(13) 0.0148(13) -0.0013(10) -0.0021(11) 0.0010(11)
C6C 0.0226(13) 0.0202(11) 0.0174(13) 0.0002(9) -0.0043(10) 0.0004(10)
C7C 0.0166(11) 0.0154(10) 0.0173(12) 0.0002(8) 0.0007(9) 0.0012(9)
C8C 0.0172(12) 0.0196(11) 0.0225(14) 0.0005(9) -0.0026(10) 0.0045(9)
C9C 0.0338(18) 0.0389(18) 0.067(3) 0.0266(17) -0.0055(17) -0.0021(14)
C10C 0.049(2) 0.0361(18) 0.071(3) 0.0180(18) -0.0031(19) 0.0001(16)
C11C 0.094(4) 0.055(3) 0.089(4) 0.015(2) 0.017(3) 0.013(3)
C12C 0.0151(12) 0.0211(11) 0.0192(13) -0.0001(9) 0.0006(10) 0.0051(9)
C13C 0.0171(12) 0.0195(11) 0.0228(14) -0.0005(9) 0.0000(10) 0.0021(9)
C14C 0.0226(13) 0.0220(12) 0.0265(15) -0.0001(10) 0.0026(11) 0.0049(10)
C15C 0.0420(19) 0.0230(14) 0.062(3) 0.0022(14) 0.0124(17) 0.0077(13)
C1D 0.0151(12) 0.0198(11) 0.0198(13) 0.0015(9) 0.0015(10) -0.0004(9)
C2D 0.0214(13) 0.0268(12) 0.0234(14) 0.0084(10) 0.0037(11) 0.0001(10)
C3D 0.0286(16) 0.0422(16) 0.0223(15) 0.0110(12) 0.0042(12) 0.0042(12)
C4D 0.0384(18) 0.0439(17) 0.0378(19) 0.0224(14) 0.0099(15) 0.0110(14)
C5D 0.0429(19) 0.0307(15) 0.044(2) 0.0166(13) 0.0120(15) 0.0088(14)
C6D 0.0348(17) 0.0231(13) 0.0410(19) 0.0068(12) 0.0095(14) 0.0019(12)
C7D 0.0216(13) 0.0251(12) 0.0267(15) 0.0056(10) 0.0048(11) -0.0004(10)
C8D 0.0236(13) 0.022(2) 0.0157(19) 0.0003(15) 0.0025(12) -0.0050(13)
C9D 0.0251(15) 0.033(2) 0.021(2) -0.0042(18) 0.0036(16) -0.0055(16)
C10D 0.044(2) 0.047(3) 0.051(4) -0.026(2) 0.020(2) -0.011(2)
C11D 0.059(3) 0.071(4) 0.089(6) -0.049(4) 0.043(4) -0.016(3)
C8H 0.0236(13) 0.022(2) 0.0157(19) 0.0003(15) 0.0025(12) -0.0050(13)
C9H 0.0251(15) 0.033(2) 0.021(2) -0.0042(18) 0.0036(16) -0.0055(16)
C10H 0.044(2) 0.047(3) 0.051(4) -0.026(2) 0.020(2) -0.011(2)
C11H 0.059(3) 0.071(4) 0.089(6) -0.049(4) 0.043(4) -0.016(3)
C12D 0.0283(15) 0.017(2) 0.0203(17) 0.0003(15) 0.0050(12) 0.0027(15)
C13D 0.0313(18) 0.023(3) 0.0207(19) -0.0005(18) 0.0017(14) -0.0033(19)
C14D 0.049(2) 0.044(4) 0.029(2) -0.014(2) -0.0019(17) -0.005(2)
C15D 0.058(3) 0.084(6) 0.053(4) -0.032(4) -0.006(3) -0.023(4)
C12H 0.0283(15) 0.017(2) 0.0203(17) 0.0003(15) 0.0050(12) 0.0027(15)
C13H 0.0313(18) 0.023(3) 0.0207(19) -0.0005(18) 0.0017(14) -0.0033(19)
C14H 0.049(2) 0.044(4) 0.029(2) -0.014(2) -0.0019(17) -0.005(2)
C15H 0.058(3) 0.084(6) 0.053(4) -0.032(4) -0.006(3) -0.023(4)

loop_
_atom_type_symbol
_atom_type_description
_atom_type_scat_dispersion_real
_atom_type_scat_dispersion_imag
_atom_type_scat_source
C C 0.0033 0.0016 'International Tables Vol C Tables 4.2.6.8 and 6.1.1.4'
H H 0.0000 0.0000 'International Tables Vol C Tables 4.2.6.8 and 6.1.1.4'
N N 0.0061 0.0033 'International Tables Vol C Tables 4.2.6.8 and 6.1.1.4'
Cl Cl 0.1484 0.1585 'International Tables Vol C Tables 4.2.6.8 and 6.1.1.4'
Fe Fe 0.3463 0.8444 'International Tables Vol C Tables 4.2.6.8 and 6.1.1.4'
Se Se -0.0929 2.2259 'International Tables Vol C Tables 4.2.6.8 and 6.1.1.4'

loop_
_geom_angle_atom_site_label_1
_geom_angle_atom_site_label_2
_geom_angle_atom_site_label_3
_geom_angle
C1A Se1 Se2 99.85(8)
C1A Se1 Cl23 85.41(8)
Se2 Se1 Cl23 173.08(2)
C1B Se2 Se1 93.33(7)
C1B Se2 Cl10 80.54(7)
Se1 Se2 Cl10 170.445(17)
C1C Se3 Se4 93.50(7)
C1C Se3 Cl10 80.05(7)
Se4 Se3 Cl10 169.443(17)
C1D Se4 Se3 100.87(8)
C1D Se4 Cl33 85.61(8)
Se3 Se4 Cl33 172.38(2)
Cl11 Fe1 Cl12 109.72(4)
Cl11 Fe1 Cl13 109.27(4)
Cl12 Fe1 Cl13 107.97(4)
Cl11 Fe1 Cl14 107.37(4)
Cl12 Fe1 Cl14 108.87(5)
Cl13 Fe1 Cl14 113.61(4)
Cl24 Fe2 Cl23 109.28(4)
Cl24 Fe2 Cl22 109.79(4)
Cl23 Fe2 Cl22 109.67(4)
Cl24 Fe2 Cl21 109.41(4)
Cl23 Fe2 Cl21 109.36(3)
Cl22 Fe2 Cl21 109.31(3)
Cl34 Fe3 Cl33 109.17(4)
Cl34 Fe3 Cl32 110.14(4)
Cl33 Fe3 Cl32 109.94(4)
Cl34 Fe3 Cl31 109.14(4)
Cl33 Fe3 Cl31 109.75(4)
Cl32 Fe3 Cl31 108.69(3)
Se3 Cl10 Se2 132.04(2)
Fe2 Cl23 Se1 148.03(4)
Fe3 Cl33 Se4 147.49(4)
C1A N1A C2A 109.0(2)
C1A N1A C8A 126.9(2)
C2A N1A C8A 123.9(2)
C1A N2A C7A 108.7(2)
C1A N2A C12A 129.1(3)
C7A N2A C12A 122.1(3)
C1A N2A C12E 119.6(8)
C7A N2A C12E 131.6(8)
C1B N1B C2B 108.2(2)
C1B N1B C8B 125.8(2)
C2B N1B C8B 125.7(2)
C1B N2B C7B 108.5(2)
C1B N2B C12F 127.9(7)
C7B N2B C12F 123.6(7)
C1B N2B C12B 125.7(5)
C7B N2B C12B 125.6(5)
C1C N1C C2C 108.3(2)
C1C N1C C8C 126.0(2)
C2C N1C C8C 125.4(2)
C1C N2C C7C 108.5(2)
C1C N2C C12C 126.5(2)
C7C N2C C12C 124.7(2)
C1D N1D C2D 108.3(2)
C1D N1D C8D 129.2(4)
C2D N1D C8D 122.3(4)
C1D N1D C8H 121.3(9)
C2D N1D C8H 130.3(9)
C1D N2D C7D 108.5(2)
C1D N2D C12H 132.6(8)
C7D N2D C12H 118.9(8)
C1D N2D C12D 124.8(4)
C7D N2D C12D 126.5(4)
N1A C1A N2A 108.9(2)
N1A C1A Se1 125.0(2)
N2A C1A Se1 126.07(19)
N1A C2A C3A 131.0(3)
N1A C2A C7A 106.8(2)
C3A C2A C7A 122.2(3)
C4A C3A C2A 116.0(3)
C4A C3A H3AA 122.0
C2A C3A H3AA 122.0
C3A C4A C5A 121.9(3)
C3A C4A H4AA 119.1
C5A C4A H4AA 119.1
C6A C5A C4A 122.3(3)
C6A C5A H5AA 118.9
C4A C5A H5AA 118.9
C5A C6A C7A 115.8(3)
C5A C6A H6AA 122.1
C7A C6A H6AA 122.1
C2A C7A N2A 106.5(2)
C2A C7A C6A 121.9(3)
N2A C7A C6A 131.5(3)
N1A C8A C9A 111.0(2)
N1A C8A H8AA 109.4
C9A C8A H8AA 109.4
N1A C8A H8AB 109.4
C9A C8A H8AB 109.4
H8AA C8A H8AB 108.0
C8A C9A C10A 111.0(2)
C8A C9A H9AA 109.4
C10A C9A H9AA 109.4
C8A C9A H9AB 109.4
C10A C9A H9AB 109.4
H9AA C9A H9AB 108.0
C11A C10A C9A 112.0(3)
C11A C10A H10A 109.2
C9A C10A H10A 109.2
C11A C10A H10B 109.2
C9A C10A H10B 109.2
H10A C10A H10B 107.9
C10A C11A H11A 109.5
C10A C11A H11B 109.5
H11A C11A H11B 109.5
C10A C11A H11C 109.5
H11A C11A H11C 109.5
H11B C11A H11C 109.5
N2A C12A C13A 112.4(5)
N2A C12A H12A 109.1
C13A C12A H12A 109.1
N2A C12A H12B 109.1
C13A C12A H12B 109.1
H12A C12A H12B 107.9
C14A C13A C12A 112.1(5)
C14A C13A H13A 109.2
C12A C13A H13A 109.2
C14A C13A H13B 109.2
C12A C13A H13B 109.2
H13A C13A H13B 107.9
C13A C14A C15A 112.1(5)
C13A C14A H14A 109.2
C15A C14A H14A 109.2
C13A C14A H14B 109.2
C15A C14A H14B 109.2
H14A C14A H14B 107.9
C14A C15A H15A 109.5
C14A C15A H15B 109.5
H15A C15A H15B 109.5
C14A C15A H15C 109.5
H15A C15A H15C 109.5
H15B C15A H15C 109.5
N2A C12E C13E 110.6(14)
N2A C12E H12C 109.5
C13E C12E H12C 109.5
N2A C12E H12D 109.5
C13E C12E H12D 109.5
H12C C12E H12D 108.1
C14E C13E C12E 111.2(13)
C14E C13E H13C 109.4
C12E C13E H13C 109.4
C14E C13E H13D 109.4
C12E C13E H13D 109.4
H13C C13E H13D 108.0
C15E C14E C13E 113.8(12)
C15E C14E H14C 108.8
C13E C14E H14C 108.8
C15E C14E H14D 108.8
C13E C14E H14D 108.8
H14C C14E H14D 107.7
C14E C15E H15D 109.5
C14E C15E H15E 109.5
H15D C15E H15E 109.5
C14E C15E H15F 109.5
H15D C15E H15F 109.5
H15E C15E H15F 109.5
N2B C1B N1B 109.6(2)
N2B C1B Se2 125.80(19)
N1B C1B Se2 124.33(17)
C7B C2B C3B 122.3(2)
C7B C2B N1B 106.8(2)
C3B C2B N1B 130.9(2)
C4B C3B C2B 116.2(2)
C4B C3B H3BA 121.9
C2B C3B H3BA 121.9
C3B C4B C5B 121.6(3)
C3B C4B H4BA 119.2
C5B C4B H4BA 119.2
C6B C5B C4B 122.2(3)
C6B C5B H5BA 118.9
C4B C5B H5BA 118.9
C5B C6B C7B 116.2(2)
C5B C6B H6BA 121.9
C7B C6B H6BA 121.9
N2B C7B C2B 106.9(2)
N2B C7B C6B 131.5(2)
C2B C7B C6B 121.6(2)
N1B C8B C9B 113.8(2)
N1B C8B H8BA 108.8
C9B C8B H8BA 108.8
N1B C8B H8BB 108.8
C9B C8B H8BB 108.8
H8BA C8B H8BB 107.7
C8B C9B C10B 111.3(2)
C8B C9B H9BA 109.4
C10B C9B H9BA 109.4
C8B C9B H9BB 109.4
C10B C9B H9BB 109.4
H9BA C9B H9BB 108.0
C11B C10B C9B 112.8(3)
C11B C10B H10C 109.0
C9B C10B H10C 109.0
C11B C10B H10D 109.0
C9B C10B H10D 109.0
H10C C10B H10D 107.8
C10B C11B H11D 109.5
C10B C11B H11E 109.5
H11D C11B H11E 109.5
C10B C11B H11F 109.5
H11D C11B H11F 109.5
H11E C11B H11F 109.5
N2B C12B C13B 111.5(7)
N2B C12B H12G 109.3
C13B C12B H12G 109.3
N2B C12B H12H 109.3
C13B C12B H12H 109.3
H12G C12B H12H 108.0
C12B C13B C14B 113.4(6)
C12B C13B H13G 108.9
C14B C13B H13G 108.9
C12B C13B H13H 108.9
C14B C13B H13H 108.9
H13G C13B H13H 107.7
C15B C14B C13B 109.9(6)
C15B C14B H14G 109.7
C13B C14B H14G 109.7
C15B C14B H14H 109.7
C13B C14B H14H 109.7
H14G C14B H14H 108.2
C14B C15B H15J 109.5
C14B C15B H15K 109.5
H15J C15B H15K 109.5
C14B C15B H15L 109.5
H15J C15B H15L 109.5
H15K C15B H15L 109.5
N2B C12F C13F 112.8(10)
N2B C12F H12I 109.0
C13F C12F H12I 109.0
N2B C12F H12J 109.0
C13F C12F H12J 109.0
H12I C12F H12J 107.8
C12F C13F C14F 106.5(8)
C12F C13F H13I 110.4
C14F C13F H13I 110.4
C12F C13F H13J 110.4
C14F C13F H13J 110.4
H13I C13F H13J 108.6
C15F C14F C13F 113.9(8)
C15F C14F H14I 108.8
C13F C14F H14I 108.8
C15F C14F H14J 108.8
C13F C14F H14J 108.8
H14I C14F H14J 107.7
C14F C15F H15M 109.5
C14F C15F H15N 109.5
H15M C15F H15N 109.5
C14F C15F H15O 109.5
H15M C15F H15O 109.5
H15N C15F H15O 109.5
N2C C1C N1C 109.7(2)
N2C C1C Se3 124.63(17)
N1C C1C Se3 125.30(19)
N1C C2C C3C 131.3(2)
N1C C2C C7C 107.0(2)
C3C C2C C7C 121.8(2)
C4C C3C C2C 116.4(2)
C4C C3C H3CA 121.8
C2C C3C H3CA 121.8
C3C C4C C5C 121.8(3)
C3C C4C H4CA 119.1
C5C C4C H4CA 119.1
C6C C5C C4C 122.0(3)
C6C C5C H5CA 119.0
C4C C5C H5CA 119.0
C5C C6C C7C 116.0(2)
C5C C6C H6CA 122.0
C7C C6C H6CA 122.0
C6C C7C N2C 131.4(2)
C6C C7C C2C 122.1(2)
N2C C7C C2C 106.5(2)
N1C C8C C9C 110.6(2)
N1C C8C H8CA 109.5
C9C C8C H8CA 109.5
N1C C8C H8CB 109.5
C9C C8C H8CB 109.5
H8CA C8C H8CB 108.1
C8C C9C C10C 112.9(3)
C8C C9C H9CA 109.0
C10C C9C H9CA 109.0
C8C C9C H9CB 109.0
C10C C9C H9CB 109.0
H9CA C9C H9CB 107.8
C11C C10C C9C 111.2(4)
C11C C10C H10E 109.4
C9C C10C H10E 109.4
C11C C10C H10F 109.4
C9C C10C H10F 109.4
H10E C10C H10F 108.0
C10C C11C H11G 109.5
C10C C11C H11H 109.5
H11G C11C H11H 109.5
C10C C11C H11I 109.5
H11G C11C H11I 109.5
H11H C11C H11I 109.5
N2C C12C C13C 113.1(2)
N2C C12C H12E 109.0
C13C C12C H12E 109.0
N2C C12C H12F 109.0
C13C C12C H12F 109.0
H12E C12C H12F 107.8
C12C C13C C14C 110.6(2)
C12C C13C H13E 109.5
C14C C13C H13E 109.5
C12C C13C H13F 109.5
C14C C13C H13F 109.5
H13E C13C H13F 108.1
C15C C14C C13C 112.1(2)
C15C C14C H14E 109.2
C13C C14C H14E 109.2
C15C C14C H14F 109.2
C13C C14C H14F 109.2
H14E C14C H14F 107.9
C14C C15C H15G 109.5
C14C C15C H15H 109.5
H15G C15C H15H 109.5
C14C C15C H15I 109.5
H15G C15C H15I 109.5
H15H C15C H15I 109.5
N1D C1D N2D 109.3(2)
N1D C1D Se4 126.23(19)
N2D C1D Se4 124.4(2)
C7D C2D N1D 106.9(2)
C7D C2D C3D 122.1(3)
N1D C2D C3D 131.0(3)
C4D C3D C2D 115.6(3)
C4D C3D H3DA 122.2
C2D C3D H3DA 122.2
C3D C4D C5D 122.5(3)
C3D C4D H4DA 118.7
C5D C4D H4DA 118.7
C6D C5D C4D 121.6(3)
C6D C5D H5DA 119.2
C4D C5D H5DA 119.2
C5D C6D C7D 116.4(3)
C5D C6D H6DA 121.8
C7D C6D H6DA 121.8
C2D C7D N2D 107.0(2)
C2D C7D C6D 121.7(3)
N2D C7D C6D 131.3(3)
N1D C8D C9D 112.7(5)
N1D C8D H8DA 109.0
C9D C8D H8DA 109.0
N1D C8D H8DB 109.0
C9D C8D H8DB 109.0
H8DA C8D H8DB 107.8
C10D C9D C8D 112.0(5)
C10D C9D H9DA 109.2
C8D C9D H9DA 109.2
C10D C9D H9DB 109.2
C8D C9D H9DB 109.2
H9DA C9D H9DB 107.9
C9D C10D C11D 111.8(5)
C9D C10D H10G 109.3
C11D C10D H10G 109.3
C9D C10D H10H 109.3
C11D C10D H10H 109.3
H10G C10D H10H 107.9
C10D C11D H11J 109.5
C10D C11D H11K 109.5
H11J C11D H11K 109.5
C10D C11D H11L 109.5
H11J C11D H11L 109.5
H11K C11D H11L 109.5
C9H C8H N1D 109.0(13)
C9H C8H H8HA 109.9
N1D C8H H8HA 109.9
C9H C8H H8HB 109.9
N1D C8H H8HB 109.9
H8HA C8H H8HB 108.3
C10H C9H C8H 111.5(13)
C10H C9H H9HA 109.3
C8H C9H H9HA 109.3
C10H C9H H9HB 109.3
C8H C9H H9HB 109.3
H9HA C9H H9HB 108.0
C11H C10H C9H 113.7(12)
C11H C10H H10I 108.8
C9H C10H H10I 108.8
C11H C10H H10J 108.8
C9H C10H H10J 108.8
H10I C10H H10J 107.7
C10H C11H H11M 109.5
C10H C11H H11N 109.5
H11M C11H H11N 109.5
C10H C11H H11O 109.5
H11M C11H H11O 109.5
H11N C11H H11O 109.5
N2D C12D C13D 111.1(6)
N2D C12D H12K 109.4
C13D C12D H12K 109.4
N2D C12D H12L 109.4
C13D C12D H12L 109.4
H12K C12D H12L 108.0
C12D C13D C14D 110.8(6)
C12D C13D H13K 109.5
C14D C13D H13K 109.5
C12D C13D H13L 109.5
C14D C13D H13L 109.5
H13K C13D H13L 108.1
C15D C14D C13D 112.9(7)
C15D C14D H14K 109.0
C13D C14D H14K 109.0
C15D C14D H14L 109.0
C13D C14D H14L 109.0
H14K C14D H14L 107.8
C14D C15D H15P 109.5
C14D C15D H15Q 109.5
H15P C15D H15Q 109.5
C14D C15D H15R 109.5
H15P C15D H15R 109.5
H15Q C15D H15R 109.5
N2D C12H C13H 111.5(13)
N2D C12H H12M 109.3
C13H C12H H12M 109.3
N2D C12H H12N 109.3
C13H C12H H12N 109.3
H12M C12H H12N 108.0
C12H C13H C14H 110.8(12)
C12H C13H H13M 109.5
C14H C13H H13M 109.5
C12H C13H H13N 109.5
C14H C13H H13N 109.5
H13M C13H H13N 108.1
C15H C14H C13H 111.7(13)
C15H C14H H14M 109.3
C13H C14H H14M 109.3
C15H C14H H14N 109.3
C13H C14H H14N 109.3
H14M C14H H14N 107.9
C14H C15H H15S 109.5
C14H C15H H15T 109.5
H15S C15H H15T 109.5
C14H C15H H15U 109.5
H15S C15H H15U 109.5
H15T C15H H15U 109.5

loop_
_geom_bond_atom_site_label_1
_geom_bond_atom_site_label_2
_geom_bond_distance
Se1 C1A 1.895(3)
Se1 Se2 2.4108(3)
Se1 Cl23 3.2370(8)
Se2 C1B 1.904(2)
Se2 Cl10 2.8179(7)
Se3 C1C 1.901(2)
Se3 Se4 2.4103(3)
Se3 Cl10 2.8175(7)
Se4 C1D 1.898(3)
Se4 Cl33 3.2607(8)
Fe1 Cl11 2.1767(8)
Fe1 Cl12 2.1923(10)
Fe1 Cl13 2.1958(10)
Fe1 Cl14 2.2053(10)
Fe2 Cl24 2.1852(10)
Fe2 Cl23 2.1875(8)
Fe2 Cl22 2.1949(9)
Fe2 Cl21 2.2156(8)
Fe3 Cl34 2.1815(9)
Fe3 Cl33 2.1841(8)
Fe3 Cl32 2.1924(9)
Fe3 Cl31 2.2165(8)
N1A C1A 1.343(3)
N1A C2A 1.389(3)
N1A C8A 1.474(3)
N2A C1A 1.349(3)
N2A C7A 1.395(3)
N2A C12A 1.456(7)
N2A C12E 1.51(2)
N1B C1B 1.347(3)
N1B C2B 1.393(3)
N1B C8B 1.474(3)
N2B C1B 1.344(3)
N2B C7B 1.387(3)
N2B C12F 1.438(15)
N2B C12B 1.502(10)
N1C C1C 1.348(3)
N1C C2C 1.390(3)
N1C C8C 1.475(3)
N2C C1C 1.342(3)
N2C C7C 1.396(3)
N2C C12C 1.475(3)
N1D C1D 1.341(3)
N1D C2D 1.396(3)
N1D C8D 1.450(8)
N1D C8H 1.53(2)
N2D C1D 1.349(3)
N2D C7D 1.387(3)
N2D C12H 1.454(19)
N2D C12D 1.483(9)
C2A C3A 1.390(4)
C2A C7A 1.392(4)
C3A C4A 1.386(4)
C3A H3AA 0.9500
C4A C5A 1.398(5)
C4A H4AA 0.9500
C5A C6A 1.385(4)
C5A H5AA 0.9500
C6A C7A 1.395(4)
C6A H6AA 0.9500
C8A C9A 1.515(4)
C8A H8AA 0.9900
C8A H8AB 0.9900
C9A C10A 1.522(4)
C9A H9AA 0.9900
C9A H9AB 0.9900
C10A C11A 1.521(5)
C10A H10A 0.9900
C10A H10B 0.9900
C11A H11A 0.9800
C11A H11B 0.9800
C11A H11C 0.9800
C12A C13A 1.518(6)
C12A H12A 0.9900
C12A H12B 0.9900
C13A C14A 1.510(6)
C13A H13A 0.9900
C13A H13B 0.9900
C14A C15A 1.518(6)
C14A H14A 0.9900
C14A H14B 0.9900
C15A H15A 0.9800
C15A H15B 0.9800
C15A H15C 0.9800
C12E C13E 1.517(13)
C12E H12C 0.9900
C12E H12D 0.9900
C13E C14E 1.516(12)
C13E H13C 0.9900
C13E H13D 0.9900
C14E C15E 1.507(12)
C14E H14C 0.9900
C14E H14D 0.9900
C15E H15D 0.9800
C15E H15E 0.9800
C15E H15F 0.9800
C2B C7B 1.392(3)
C2B C3B 1.392(4)
C3B C4B 1.383(4)
C3B H3BA 0.9500
C4B C5B 1.409(4)
C4B H4BA 0.9500
C5B C6B 1.378(4)
C5B H5BA 0.9500
C6B C7B 1.397(4)
C6B H6BA 0.9500
C8B C9B 1.517(3)
C8B H8BA 0.9900
C8B H8BB 0.9900
C9B C10B 1.523(4)
C9B H9BA 0.9900
C9B H9BB 0.9900
C10B C11B 1.521(5)
C10B H10C 0.9900
C10B H10D 0.9900
C11B H11D 0.9800
C11B H11E 0.9800
C11B H11F 0.9800
C12B C13B 1.510(8)
C12B H12G 0.9900
C12B H12H 0.9900
C13B C14B 1.542(7)
C13B H13G 0.9900
C13B H13H 0.9900
C14B C15B 1.496(9)
C14B H14G 0.9900
C14B H14H 0.9900
C15B H15J 0.9800
C15B H15K 0.9800
C15B H15L 0.9800
C12F C13F 1.528(10)
C12F H12I 0.9900
C12F H12J 0.9900
C13F C14F 1.571(10)
C13F H13I 0.9900
C13F H13J 0.9900
C14F C15F 1.483(10)
C14F H14I 0.9900
C14F H14J 0.9900
C15F H15M 0.9800
C15F H15N 0.9800
C15F H15O 0.9800
C2C C3C 1.391(3)
C2C C7C 1.397(3)
C3C C4C 1.384(4)
C3C H3CA 0.9500
C4C C5C 1.404(4)
C4C H4CA 0.9500
C5C C6C 1.389(4)
C5C H5CA 0.9500
C6C C7C 1.390(4)
C6C H6CA 0.9500
C8C C9C 1.523(4)
C8C H8CA 0.9900
C8C H8CB 0.9900
C9C C10C 1.551(4)
C9C H9CA 0.9900
C9C H9CB 0.9900
C10C C11C 1.452(6)
C10C H10E 0.9900
C10C H10F 0.9900
C11C H11G 0.9800
C11C H11H 0.9800
C11C H11I 0.9800
C12C C13C 1.523(3)
C12C H12E 0.9900
C12C H12F 0.9900
C13C C14C 1.527(3)
C13C H13E 0.9900
C13C H13F 0.9900
C14C C15C 1.519(4)
C14C H14E 0.9900
C14C H14F 0.9900
C15C H15G 0.9800
C15C H15H 0.9800
C15C H15I 0.9800
C2D C7D 1.385(4)
C2D C3D 1.400(4)
C3D C4D 1.384(4)
C3D H3DA 0.9500
C4D C5D 1.396(5)
C4D H4DA 0.9500
C5D C6D 1.381(5)
C5D H5DA 0.9500
C6D C7D 1.397(4)
C6D H6DA 0.9500
C8D C9D 1.519(6)
C8D H8DA 0.9900
C8D H8DB 0.9900
C9D C10D 1.508(6)
C9D H9DA 0.9900
C9D H9DB 0.9900
C10D C11D 1.522(6)
C10D H10G 0.9900
C10D H10H 0.9900
C11D H11J 0.9800
C11D H11K 0.9800
C11D H11L 0.9800
C8H C9H 1.520(12)
C8H H8HA 0.9900
C8H H8HB 0.9900
C9H C10H 1.516(12)
C9H H9HA 0.9900
C9H H9HB 0.9900
C10H C11H 1.505(12)
C10H H10I 0.9900
C10H H10J 0.9900
C11H H11M 0.9800
C11H H11N 0.9800
C11H H11O 0.9800
C12D C13D 1.508(7)
C12D H12K 0.9900
C12D H12L 0.9900
C13D C14D 1.522(7)
C13D H13K 0.9900
C13D H13L 0.9900
C14D C15D 1.502(8)
C14D H14K 0.9900
C14D H14L 0.9900
C15D H15P 0.9800
C15D H15Q 0.9800
C15D H15R 0.9800
C12H C13H 1.517(12)
C12H H12M 0.9900
C12H H12N 0.9900
C13H C14H 1.526(12)
C13H H13M 0.9900
C13H H13N 0.9900
C14H C15H 1.500(12)
C14H H14M 0.9900
C14H H14N 0.9900
C15H H15S 0.9800
C15H H15T 0.9800
C15H H15U 0.9800

loop_
_geom_hbond_atom_site_label_D
_geom_hbond_atom_site_label_H
_geom_hbond_atom_site_label_A
_geom_hbond_distance_DH
_geom_hbond_distance_HA
_geom_hbond_distance_DA
_geom_hbond_angle_DHA
_geom_hbond_site_symmetry_A
C8A H8AB Cl13 0.99 2.82 3.799(3) 172.2 .
C12A H12B Se1 0.99 2.93 3.407(6) 110.9 .
C13A H13B Cl23 0.99 2.93 3.858(6) 156.5 .
C12E H12D Se1 0.99 2.65 3.22(2) 116.4 .
C13E H13D Cl23 0.99 2.68 3.61(2) 157.0 .
C6B H6BA Cl24 0.95 2.87 3.727(3) 150.5 2_546
C8B H8BA Cl10 0.99 2.74 3.528(3) 136.9 .
C12B H12G Se1 0.99 2.95 3.682(9) 131.8 .
C12B H12H Cl24 0.99 2.91 3.902(11) 177.0 2_546
C12F H12I Se1 0.99 2.91 3.591(13) 126.4 .
C12F H12I Se2 0.99 2.86 3.367(16) 112.6 .
C12F H12J Cl24 0.99 2.91 3.815(17) 151.9 2_546
C3C H3CA Cl34 0.95 2.90 3.757(3) 150.7 2_645
C6C H6CA Cl12 0.95 2.84 3.690(3) 148.8 4_575
C8C H8CA Se4 0.99 2.93 3.669(3) 131.8 .
C8C H8CB Cl34 0.99 2.92 3.910(3) 178.1 2_645
C12C H12E Cl10 0.99 2.83 3.594(3) 134.4 .
C8D H8DB Se4 0.99 2.93 3.404(8) 110.2 .
C9D H9DB Cl33 0.99 2.95 3.893(7) 159.8 .
C8H H8HA Se4 0.99 2.74 3.26(2) 113.3 .
C8H H8HA N1C 0.99 2.67 3.57(2) 150.2 .
C9H H9HB Cl33 0.99 2.73 3.69(2) 163.0 .
C12D H12L Cl14 0.99 2.84 3.831(9) 176.6 .
C13D H13L Cl33 0.99 2.98 3.623(8) 123.4 3_666
C12H H12M Se4 0.99 3.02 3.442(19) 107.1 .
C12H H12N Cl14 0.99 2.71 3.69(2) 170.6 .

loop_
_geom_torsion_atom_site_label_1
_geom_torsion_atom_site_label_2
_geom_torsion_atom_site_label_3
_geom_torsion_atom_site_label_4
_geom_torsion
C2A N1A C1A N2A 0.0(3)
C8A N1A C1A N2A -176.0(2)
C2A N1A C1A Se1 179.38(19)
C8A N1A C1A Se1 3.3(4)
C7A N2A C1A N1A -0.1(3)
C12A N2A C1A N1A 177.1(4)
C12E N2A C1A N1A 177.2(8)
C7A N2A C1A Se1 -179.40(19)
C12A N2A C1A Se1 -2.2(5)
C12E N2A C1A Se1 -2.1(9)
Se2 Se1 C1A N1A 84.9(2)
Cl23 Se1 C1A N1A -99.7(2)
Se2 Se1 C1A N2A -95.9(2)
Cl23 Se1 C1A N2A 79.6(2)
C1A N1A C2A C3A 179.1(3)
C8A N1A C2A C3A -4.6(5)
C1A N1A C2A C7A 0.0(3)
C8A N1A C2A C7A 176.2(2)
N1A C2A C3A C4A -179.5(3)
C7A C2A C3A C4A -0.5(4)
C2A C3A C4A C5A 1.6(5)
C3A C4A C5A C6A -1.1(5)
C4A C5A C6A C7A -0.6(4)
N1A C2A C7A N2A 0.0(3)
C3A C2A C7A N2A -179.3(3)
N1A C2A C7A C6A 178.0(2)
C3A C2A C7A C6A -1.2(4)
C1A N2A C7A C2A 0.1(3)
C12A N2A C7A C2A -177.3(4)
C12E N2A C7A C2A -176.8(10)
C1A N2A C7A C6A -177.7(3)
C12A N2A C7A C6A 4.9(5)
C12E N2A C7A C6A 5.5(11)
C5A C6A C7A C2A 1.8(4)
C5A C6A C7A N2A 179.2(3)
C1A N1A C8A C9A 98.0(3)
C2A N1A C8A C9A -77.5(3)
N1A C8A C9A C10A 173.2(3)
C8A C9A C10A C11A 177.7(3)
C1A N2A C12A C13A -105.2(4)
C7A N2A C12A C13A 71.6(5)
N2A C12A C13A C14A 173.9(4)
C12A C13A C14A C15A 177.6(5)
C1A N2A C12E C13E -104.5(13)
C7A N2A C12E C13E 72.0(17)
N2A C12E C13E C14E 172.2(14)
C12E C13E C14E C15E -171.1(17)
C7B N2B C1B N1B 1.7(3)
C12F N2B C1B N1B 179.0(7)
C12B N2B C1B N1B -173.0(4)
C7B N2B C1B Se2 -172.48(18)
C12F N2B C1B Se2 4.8(7)
C12B N2B C1B Se2 12.9(5)
C2B N1B C1B N2B -1.6(3)
C8B N1B C1B N2B 172.2(2)
C2B N1B C1B Se2 172.64(17)
C8B N1B C1B Se2 -13.5(3)
C1B N1B C2B C7B 0.9(3)
C8B N1B C2B C7B -172.9(2)
C1B N1B C2B C3B -176.8(3)
C8B N1B C2B C3B 9.3(4)
C7B C2B C3B C4B 0.5(4)
N1B C2B C3B C4B 178.0(3)
C2B C3B C4B C5B -0.1(4)
C3B C4B C5B C6B 0.0(4)
C4B C5B C6B C7B -0.2(4)
C1B N2B C7B C2B -1.1(3)
C12F N2B C7B C2B -178.5(6)
C12B N2B C7B C2B 173.6(4)
C1B N2B C7B C6B 177.7(3)
C12F N2B C7B C6B 0.2(7)
C12B N2B C7B C6B -7.7(6)
C3B C2B C7B N2B 178.1(2)
N1B C2B C7B N2B 0.1(3)
C3B C2B C7B C6B -0.8(4)
N1B C2B C7B C6B -178.8(2)
C5B C6B C7B N2B -177.9(3)
C5B C6B C7B C2B 0.6(4)
C1B N1B C8B C9B 89.3(3)
C2B N1B C8B C9B -97.9(3)
N1B C8B C9B C10B -172.0(3)
C8B C9B C10B C11B 64.4(4)
C1B N2B C12B C13B 80.4(8)
C7B N2B C12B C13B -93.4(8)
N2B C12B C13B C14B -176.9(6)
C12B C13B C14B C15B -73.2(9)
C1B N2B C12F C13F 105.0(10)
C7B N2B C12F C13F -78.1(12)
N2B C12F C13F C14F -174.4(10)
C12F C13F C14F C15F 171.9(12)
C7C N2C C1C N1C -1.0(3)
C12C N2C C1C N1C 173.4(2)
C7C N2C C1C Se3 172.28(17)
C12C N2C C1C Se3 -13.4(3)
C2C N1C C1C N2C 0.8(3)
C8C N1C C1C N2C -173.9(2)
C2C N1C C1C Se3 -172.37(17)
C8C N1C C1C Se3 12.9(3)
C1C N1C C2C C3C 177.8(3)
C8C N1C C2C C3C -7.5(4)
C1C N1C C2C C7C -0.4(3)
C8C N1C C2C C7C 174.4(2)
N1C C2C C3C C4C -177.7(3)
C7C C2C C3C C4C 0.2(4)
C2C C3C C4C C5C 0.2(4)
C3C C4C C5C C6C -0.6(4)
C4C C5C C6C C7C 0.6(4)
C5C C6C C7C N2C 177.7(3)
C5C C6C C7C C2C -0.2(4)
C1C N2C C7C C6C -177.5(3)
C12C N2C C7C C6C 8.1(4)
C1C N2C C7C C2C 0.7(3)
C12C N2C C7C C2C -173.7(2)
N1C C2C C7C C6C 178.2(2)
C3C C2C C7C C6C -0.1(4)
N1C C2C C7C N2C -0.2(3)
C3C C2C C7C N2C -178.5(2)
C1C N1C C8C C9C 81.2(3)
C2C N1C C8C C9C -92.7(3)
N1C C8C C9C C10C -175.4(3)
C8C C9C C10C C11C -73.1(4)
C1C N2C C12C C13C 89.6(3)
C7C N2C C12C C13C -97.0(3)
N2C C12C C13C C14C 174.9(2)
C12C C13C C14C C15C -179.6(3)
C2D N1D C1D N2D 0.5(3)
C8D N1D C1D N2D 175.1(4)
C8H N1D C1D N2D 177.4(8)
C2D N1D C1D Se4 -177.78(19)
C8D N1D C1D Se4 -3.2(5)
C8H N1D C1D Se4 -0.9(8)
C7D N2D C1D N1D -1.1(3)
C12H N2D C1D N1D -177.5(9)
C12D N2D C1D N1D -176.4(4)
C7D N2D C1D Se4 177.20(19)
C12H N2D C1D Se4 0.8(10)
C12D N2D C1D Se4 1.9(5)
Se3 Se4 C1D N1D -94.3(2)
Cl33 Se4 C1D N1D 81.7(2)
Se3 Se4 C1D N2D 87.7(2)
Cl33 Se4 C1D N2D -96.3(2)
C1D N1D C2D C7D 0.3(3)
C8D N1D C2D C7D -174.7(4)
C8H N1D C2D C7D -176.2(9)
C1D N1D C2D C3D -178.0(3)
C8D N1D C2D C3D 7.0(5)
C8H N1D C2D C3D 5.5(10)
C7D C2D C3D C4D 1.8(4)
N1D C2D C3D C4D 179.8(3)
C2D C3D C4D C5D -0.6(5)
C3D C4D C5D C6D -0.7(5)
C4D C5D C6D C7D 0.8(5)
N1D C2D C7D N2D -1.0(3)
C3D C2D C7D N2D 177.5(3)
N1D C2D C7D C6D 179.8(3)
C3D C2D C7D C6D -1.7(4)
C1D N2D C7D C2D 1.3(3)
C12H N2D C7D C2D 178.3(8)
C12D N2D C7D C2D 176.5(5)
C1D N2D C7D C6D -179.6(3)
C12H N2D C7D C6D -2.6(9)
C12D N2D C7D C6D -4.4(6)
C5D C6D C7D C2D 0.4(4)
C5D C6D C7D N2D -178.6(3)
C1D N1D C8D C9D -102.3(5)
C2D N1D C8D C9D 71.7(6)
N1D C8D C9D C10D 175.5(5)
C8D C9D C10D C11D 177.7(6)
C1D N1D C8H C9H -101.4(14)
C2D N1D C8H C9H 74.7(17)
N1D C8H C9H C10H 171.3(14)
C8H C9H C10H C11H -173.2(17)
C1D N2D C12D C13D 98.6(6)
C7D N2D C12D C13D -75.8(7)
N2D C12D C13D C14D 169.7(6)
C12D C13D C14D C15D 176.4(7)
C1D N2D C12H C13H 100.5(13)
C7D N2D C12H C13H -75.6(14)
N2D C12H C13H C14H 177.2(14)
C12H C13H C14H C15H -177.8(16)
